data_7711294
loop_
_publ_author_name
'Liu, Jia'
'Han, Li-Jun'
'Shao, Ting'
'Su, Chang-Yuan'
'Chen, Ming'
'Huang, Pei-Zhi'
'Jia, Qiang-Qiang'
'Fu, Da-Wei'
'Lu, Hai-Feng'

_publ_section_title
;
 Metal ion induced dual switchable dielectric and luminescent properties
 in hybrid halides
;
_journal_name_full 'Dalton Transactions'
_journal_paper_doi 10.1039/D2DT02148J
_journal_year 2022
_chemical_formula_sum 'C16 H22 Cl6 Mn N2'
_chemical_formula_weight 509.99
_space_group_crystal_system triclinic
_space_group_IT_number 2
_space_group_name_Hall '-P 1'
_space_group_name_H-M_alt 'P -1'
_atom_sites_solution_hydrogens mixed
_audit_creation_method SHELXL-2014/7
_audit_update_record
;
2022-06-09 deposited with the CCDC.	2022-09-02 downloaded from the CCDC.
;
_cell_angle_alpha 91.818(10)
_cell_angle_beta 95.451(9)
_cell_angle_gamma 114.951(7)
_cell_formula_units_Z 2
_cell_length_a 7.568(4)
_cell_length_b 8.088(5)
_cell_length_c 20.838(13)
_cell_measurement_reflns_used 718
_cell_measurement_temperature 358(2)
_cell_measurement_theta_max 16.85
_cell_measurement_theta_min 358.00
_cell_volume 1147.6(12)
_computing_structure_refinement 'SHELXL-2014/7 (Sheldrick, 2014)'
_diffrn_ambient_temperature 358(2)
_diffrn_measured_fraction_theta_full 0.944
_diffrn_measured_fraction_theta_max 0.944
_diffrn_measurement_device_type 'Bruker APEX-II CCD'
_diffrn_radiation_type MoK\a
_diffrn_radiation_wavelength 0.71073
_diffrn_reflns_av_R_equivalents 0.2221
_diffrn_reflns_av_unetI/netI 0.2347
_diffrn_reflns_Laue_measured_fraction_full 0.944
_diffrn_reflns_Laue_measured_fraction_max 0.944
_diffrn_reflns_limit_h_max 8
_diffrn_reflns_limit_h_min -8
_diffrn_reflns_limit_k_max 9
_diffrn_reflns_limit_k_min -9
_diffrn_reflns_limit_l_max 24
_diffrn_reflns_limit_l_min -22
_diffrn_reflns_number 13388
_diffrn_reflns_point_group_measured_fraction_full 0.944
_diffrn_reflns_point_group_measured_fraction_max 0.944
_diffrn_reflns_theta_full 25.022
_diffrn_reflns_theta_max 25.022
_diffrn_reflns_theta_min 1.970
_exptl_absorpt_coefficient_mu 1.277
_exptl_crystal_colour green
_exptl_crystal_density_diffrn 1.476
_exptl_crystal_description prism
_exptl_crystal_F_000 518
_refine_diff_density_max 0.362
_refine_diff_density_min -0.380
_refine_diff_density_rms 0.084
_refine_ls_extinction_method none
_refine_ls_goodness_of_fit_ref 0.973
_refine_ls_hydrogen_treatment mixed
_refine_ls_matrix_type full
_refine_ls_number_parameters 258
_refine_ls_number_reflns 3820
_refine_ls_number_restraints 91
_refine_ls_restrained_S_all 0.974
_refine_ls_R_factor_all 0.1974
_refine_ls_R_factor_gt 0.0889
_refine_ls_shift/su_max 0.000
_refine_ls_shift/su_mean 0.000
_refine_ls_structure_factor_coef Fsqd
_refine_ls_weighting_details 'w=1/[\s^2^(Fo^2^)] where P=(Fo^2^+2Fc^2^)/3'
_refine_ls_weighting_scheme calc
_refine_ls_wR_factor_gt 0.2007
_refine_ls_wR_factor_ref 0.2471
_reflns_Friedel_coverage 0.000
_reflns_number_gt 1685
_reflns_number_total 3820
_reflns_threshold_expression 'I > 2\s(I)'
_cod_data_source_file d2dt02148j2.cif
_cod_data_source_block mo_lj_20210729_9_358k_2_0m_a
_cod_original_cell_volume 1147.4(12)
_cod_database_code 7711294
_shelx_shelxl_version_number 2014/7
_shelx_space_group_comment
;
The symmetry employed for this shelxl refinement is uniquely defined
by the following loop, which should always be used as a source of
symmetry information in preference to the above space-group names.
They are only intended as comments.
;

loop_
_space_group_symop_operation_xyz
'x, y, z'
'-x, -y, -z'

loop_
_atom_site_label
_atom_site_type_symbol
_atom_site_fract_x
_atom_site_fract_y
_atom_site_fract_z
_atom_site_U_iso_or_equiv
_atom_site_adp_type
_atom_site_occupancy
_atom_site_site_symmetry_order
_atom_site_calc_flag
_atom_site_refinement_flags_posn
_atom_site_refinement_flags_adp
_atom_site_refinement_flags_occupancy
_atom_site_disorder_assembly
_atom_site_disorder_group
Mn1 Mn 0.40144(18) 0.89413(17) 0.25800(6) 0.0633(5) Uani 1 1 d . . . . .
Cl2 Cl 0.2890(3) 0.6556(4) 0.17040(12) 0.0889(8) Uani 1 1 d . . . . .
Cl3 Cl 0.1420(4) 0.8407(4) 0.31990(13) 0.0914(8) Uani 1 1 d . . . . .
Cl4 Cl 0.6318(4) 0.8381(4) 0.32641(12) 0.0935(9) Uani 1 1 d . . . . .
Cl5 Cl 1.0976(4) 0.7138(4) -0.04650(14) 0.0957(9) Uani 1 1 d . U . . .
Cl1 Cl 0.5244(4) 1.1626(4) 0.20504(15) 0.1104(10) Uani 1 1 d . . . . .
Cl6 Cl 0.3661(6) 0.7875(5) 0.56355(16) 0.1307(12) Uani 1 1 d . U . . .
N1 N 0.7359(11) 0.7694(10) 0.1444(4) 0.069(2) Uani 1 1 d D . . . .
N2 N 0.1912(13) 0.4374(12) 0.3415(4) 0.086(2) Uani 1 1 d . U . . .
C2 C 0.7463(14) 0.7603(11) 0.0735(4) 0.069(2) Uani 1 1 d . . . . .
C3 C 0.9013(13) 0.7412(12) 0.0500(5) 0.073(2) Uani 1 1 d . U . . .
H3 H 1.0001 0.7327 0.0779 0.088 Uiso 1 1 calc R U . . .
C4 C 0.9059(13) 0.7352(12) -0.0149(5) 0.074(2) Uani 1 1 d . U . . .
C15 C 0.2059(14) 0.4274(13) 0.4122(5) 0.080(2) Uani 1 1 d . U . . .
C11 C 0.2828(14) 0.5847(14) 0.5165(5) 0.082(2) Uani 1 1 d . U . . .
C10 C 0.2734(13) 0.5926(13) 0.4498(5) 0.079(2) Uani 1 1 d . U . . .
H10 H 0.3107 0.7034 0.4310 0.094 Uiso 1 1 calc R U . . .
C5 C 0.7578(14) 0.7510(13) -0.0569(5) 0.082(3) Uani 1 1 d . U . . .
H5 H 0.7639 0.7478 -0.1013 0.098 Uiso 1 1 calc R U . . .
C7 C 0.7536(14) 0.6139(12) 0.1760(4) 0.080(3) Uani 1 1 d . . . . .
H7A H 0.6554 0.5006 0.1550 0.120 Uiso 1 1 calc R U . . .
H7B H 0.7353 0.6213 0.2208 0.120 Uiso 1 1 calc R U . . .
H7C H 0.8816 0.6193 0.1726 0.120 Uiso 1 1 calc R U . . .
C1 C 0.6001(14) 0.7767(13) 0.0331(5) 0.081(3) Uani 1 1 d . . . . .
H1A H 0.4976 0.7915 0.0498 0.097 Uiso 1 1 calc R U . . .
C6 C 0.6095(15) 0.7704(14) -0.0339(5) 0.087(3) Uani 1 1 d . . . . .
H6 H 0.5118 0.7797 -0.0621 0.105 Uiso 1 1 calc R U . . .
C14 C 0.1549(16) 0.2637(15) 0.4392(5) 0.100(3) Uani 1 1 d . U . . .
H14 H 0.1080 0.1549 0.4132 0.120 Uiso 1 1 calc R U . . .
C8 C 0.847(4) 0.933(6) 0.178(2) 0.058(9) Uani 0.5 1 d . . P A -1
H8AA H 0.9800 0.9483 0.1866 0.086 Uiso 0.5 1 calc R U P A -1
H8AB H 0.7958 0.9382 0.2180 0.086 Uiso 0.5 1 calc R U P A -1
H8AC H 0.8439 1.0299 0.1528 0.086 Uiso 0.5 1 calc R U P A -1
C16 C -0.0151(14) 0.3588(15) 0.3095(5) 0.110(4) Uani 1 1 d . U . . .
H16A H -0.0788 0.2310 0.3162 0.165 Uiso 1 1 calc R U . . .
H16B H -0.0152 0.3737 0.2640 0.165 Uiso 1 1 calc R U . . .
H16C H -0.0843 0.4211 0.3278 0.165 Uiso 1 1 calc R U . . .
C12 C 0.2355(15) 0.4226(15) 0.5442(6) 0.100(3) Uani 1 1 d . U . . .
H12 H 0.2444 0.4193 0.5889 0.120 Uiso 1 1 calc R U . . .
C13 C 0.1739(17) 0.2631(16) 0.5042(6) 0.110(3) Uani 1 1 d . U . . .
H13 H 0.1451 0.1528 0.5227 0.132 Uiso 1 1 calc R U . . .
C18 C 0.272(4) 0.320(4) 0.3040(18) 0.096(7) Uani 0.5 1 d . U P B -1
H18A H 0.3833 0.3183 0.3297 0.143 Uiso 0.5 1 calc R U P B -1
H18B H 0.3107 0.3717 0.2640 0.143 Uiso 0.5 1 calc R U P B -1
H18C H 0.1715 0.1972 0.2952 0.143 Uiso 0.5 1 calc R U P B -1
C9 C 0.921(4) 0.960(6) 0.179(2) 0.062(9) Uani 0.5 1 d . . P A .
H8BD H 1.0418 0.9463 0.1791 0.092 Uiso 0.5 1 calc R U P . .
H8BE H 0.8999 0.9817 0.2220 0.092 Uiso 0.5 1 calc R U P . .
H8BF H 0.9299 1.0610 0.1542 0.092 Uiso 0.5 1 calc R U P . .
C17 C 0.338(4) 0.383(3) 0.3129(16) 0.077(6) Uani 0.5 1 d . U P B .
H18D H 0.4680 0.4593 0.3336 0.115 Uiso 0.5 1 calc R U P . .
H18E H 0.3328 0.3982 0.2674 0.115 Uiso 0.5 1 calc R U P . .
H18F H 0.3071 0.2575 0.3198 0.115 Uiso 0.5 1 calc R U P . .
H2 H 0.255(11) 0.561(11) 0.330(4) 0.07(2) Uiso 1 1 d . . . . .
H1 H 0.605(3) 0.744(9) 0.153(3) 0.09(3) Uiso 1 1 d D . . . .

loop_
_atom_site_aniso_label
_atom_site_aniso_U_11
_atom_site_aniso_U_22
_atom_site_aniso_U_33
_atom_site_aniso_U_23
_atom_site_aniso_U_13
_atom_site_aniso_U_12
Mn1 0.0682(9) 0.0582(8) 0.0630(9) 0.0089(6) 0.0052(6) 0.0267(7)
Cl2 0.0824(16) 0.0900(19) 0.0819(18) -0.0168(14) 0.0027(13) 0.0279(14)
Cl3 0.0838(16) 0.109(2) 0.0826(18) 0.0120(15) 0.0146(13) 0.0415(15)
Cl4 0.1083(19) 0.116(2) 0.0785(18) 0.0155(15) 0.0031(14) 0.0702(17)
Cl5 0.0939(18) 0.105(2) 0.098(2) 0.0065(16) 0.0266(15) 0.0492(15)
Cl1 0.133(2) 0.0825(19) 0.109(2) 0.0437(17) 0.0137(18) 0.0371(17)
Cl6 0.172(3) 0.113(2) 0.094(2) -0.0207(19) 0.011(2) 0.051(2)
N1 0.070(5) 0.070(5) 0.067(5) 0.010(4) 0.007(4) 0.028(4)
N2 0.104(5) 0.059(5) 0.075(5) -0.004(4) 0.008(4) 0.017(4)
C2 0.090(7) 0.057(6) 0.054(6) 0.002(4) 0.010(5) 0.025(5)
C3 0.075(5) 0.073(5) 0.070(5) -0.003(5) 0.012(5) 0.030(4)
C4 0.077(5) 0.066(5) 0.078(5) -0.001(4) 0.012(4) 0.028(4)
C15 0.092(5) 0.070(5) 0.063(5) 0.007(4) 0.003(4) 0.021(4)
C11 0.085(5) 0.077(5) 0.081(5) 0.002(4) 0.008(4) 0.032(4)
C10 0.080(5) 0.074(5) 0.076(5) 0.012(4) 0.008(4) 0.027(4)
C5 0.076(6) 0.087(6) 0.069(6) 0.001(5) 0.010(5) 0.023(5)
C7 0.099(7) 0.069(6) 0.067(6) 0.013(5) 0.007(5) 0.031(5)
C1 0.078(6) 0.091(7) 0.076(7) -0.009(5) -0.005(5) 0.043(6)
C6 0.089(7) 0.110(9) 0.071(7) 0.013(6) -0.003(6) 0.052(6)
C14 0.121(6) 0.074(5) 0.083(6) 0.012(5) -0.003(5) 0.024(5)
C8 0.025(18) 0.071(18) 0.053(14) 0.003(12) 0.020(16) -0.005(17)
C16 0.092(7) 0.110(8) 0.091(8) 0.016(6) -0.007(6) 0.010(6)
C12 0.102(6) 0.090(6) 0.089(6) 0.015(5) 0.008(5) 0.022(5)
C13 0.126(6) 0.081(6) 0.102(6) 0.021(5) 0.003(6) 0.025(5)
C18 0.105(15) 0.072(14) 0.088(12) -0.017(12) 0.017(12) 0.017(11)
C9 0.03(2) 0.057(17) 0.076(17) 0.013(12) 0.000(17) 0.005(18)
C17 0.106(15) 0.036(11) 0.078(11) 0.001(10) 0.007(11) 0.021(10)

loop_
_atom_type_symbol
_atom_type_description
_atom_type_scat_dispersion_real
_atom_type_scat_dispersion_imag
_atom_type_scat_source
C C 0.0033 0.0016 'International Tables Vol C Tables 4.2.6.8 and 6.1.1.4'
H H 0.0000 0.0000 'International Tables Vol C Tables 4.2.6.8 and 6.1.1.4'
Cl Cl 0.1484 0.1585 'International Tables Vol C Tables 4.2.6.8 and 6.1.1.4'
Mn Mn 0.3368 0.7283 'International Tables Vol C Tables 4.2.6.8 and 6.1.1.4'
N N 0.0061 0.0033 'International Tables Vol C Tables 4.2.6.8 and 6.1.1.4'

loop_
_geom_angle_atom_site_label_1
_geom_angle_atom_site_label_2
_geom_angle_atom_site_label_3
_geom_angle
_geom_angle_site_symmetry_1
_geom_angle_site_symmetry_3
_geom_angle_publ_flag
Cl1 Mn1 Cl3 118.90(12) . . ?
Cl1 Mn1 Cl4 116.12(12) . . ?
Cl3 Mn1 Cl4 104.23(11) . . ?
Cl1 Mn1 Cl2 103.29(12) . . ?
Cl3 Mn1 Cl2 108.30(11) . . ?
Cl4 Mn1 Cl2 105.04(11) . . ?
C8 N1 C2 116.6(18) . . ?
C8 N1 C7 113(2) . . ?
C2 N1 C7 113.1(7) . . ?
C8 N1 C9 16(3) . . ?
C2 N1 C9 108.8(17) . . ?
C7 N1 C9 107.0(18) . . ?
C8 N1 H1 103(4) . . ?
C2 N1 H1 111(4) . . ?
C7 N1 H1 98(5) . . ?
C9 N1 H1 119(4) . . ?
C15 N2 C16 113.4(8) . . ?
C15 N2 C17 110.6(14) . . ?
C16 N2 C17 118.9(12) . . ?
C15 N2 C18 115.2(16) . . ?
C16 N2 C18 100.1(13) . . ?
C17 N2 C18 20.8(13) . . ?
C15 N2 H2 112(5) . . ?
C16 N2 H2 107(4) . . ?
C17 N2 H2 93(5) . . ?
C18 N2 H2 108(5) . . ?
C3 C2 C1 121.8(9) . . ?
C3 C2 N1 120.2(8) . . ?
C1 C2 N1 118.0(8) . . ?
C4 C3 C2 118.2(9) . . ?
C4 C3 H3 120.9 . . ?
C2 C3 H3 120.9 . . ?
C3 C4 C5 120.8(9) . . ?
C3 C4 Cl5 119.9(7) . . ?
C5 C4 Cl5 119.3(8) . . ?
C14 C15 C10 122.1(10) . . ?
C14 C15 N2 121.4(9) . . ?
C10 C15 N2 116.5(8) . . ?
C12 C11 C10 121.4(10) . . ?
C12 C11 Cl6 120.9(9) . . ?
C10 C11 Cl6 117.7(8) . . ?
C11 C10 C15 117.1(9) . . ?
C11 C10 H10 121.5 . . ?
C15 C10 H10 121.5 . . ?
C6 C5 C4 120.6(9) . . ?
C6 C5 H5 119.7 . . ?
C4 C5 H5 119.7 . . ?
N1 C7 H7A 109.5 . . ?
N1 C7 H7B 109.5 . . ?
H7A C7 H7B 109.5 . . ?
N1 C7 H7C 109.5 . . ?
H7A C7 H7C 109.5 . . ?
H7B C7 H7C 109.5 . . ?
C2 C1 C6 118.5(9) . . ?
C2 C1 H1A 120.7 . . ?
C6 C1 H1A 120.7 . . ?
C5 C6 C1 120.0(9) . . ?
C5 C6 H6 120.0 . . ?
C1 C6 H6 120.0 . . ?
C13 C14 C15 118.9(11) . . ?
C13 C14 H14 120.6 . . ?
C15 C14 H14 120.6 . . ?
N1 C8 H8AA 109.5 . . ?
N1 C8 H8AB 109.5 . . ?
H8AA C8 H8AB 109.5 . . ?
N1 C8 H8AC 109.5 . . ?
H8AA C8 H8AC 109.5 . . ?
H8AB C8 H8AC 109.5 . . ?
N2 C16 H16A 109.5 . . ?
N2 C16 H16B 109.5 . . ?
H16A C16 H16B 109.5 . . ?
N2 C16 H16C 109.5 . . ?
H16A C16 H16C 109.5 . . ?
H16B C16 H16C 109.5 . . ?
C11 C12 C13 118.7(11) . . ?
C11 C12 H12 120.6 . . ?
C13 C12 H12 120.6 . . ?
C14 C13 C12 121.7(11) . . ?
C14 C13 H13 119.1 . . ?
C12 C13 H13 119.1 . . ?
N2 C18 H18A 109.5 . . ?
N2 C18 H18B 109.5 . . ?
H18A C18 H18B 109.5 . . ?
N2 C18 H18C 109.5 . . ?
H18A C18 H18C 109.5 . . ?
H18B C18 H18C 109.5 . . ?
N1 C9 H8BD 109.5 . . ?
N1 C9 H8BE 109.5 . . ?
H8BD C9 H8BE 109.5 . . ?
N1 C9 H8BF 109.5 . . ?
H8BD C9 H8BF 109.5 . . ?
H8BE C9 H8BF 109.5 . . ?
N2 C17 H18D 109.5 . . ?
N2 C17 H18E 109.5 . . ?
H18D C17 H18E 109.5 . . ?
N2 C17 H18F 109.5 . . ?
H18D C17 H18F 109.5 . . ?
H18E C17 H18F 109.5 . . ?

loop_
_geom_bond_atom_site_label_1
_geom_bond_atom_site_label_2
_geom_bond_distance
_geom_bond_site_symmetry_2
_geom_bond_publ_flag
Mn1 Cl1 2.332(3) . ?
Mn1 Cl3 2.347(3) . ?
Mn1 Cl4 2.347(3) . ?
Mn1 Cl2 2.424(3) . ?
Cl5 C4 1.719(9) . ?
Cl6 C11 1.719(10) . ?
N1 C8 1.36(4) . ?
N1 C2 1.487(11) . ?
N1 C7 1.488(10) . ?
N1 C9 1.66(4) . ?
N1 H1 0.9600(12) . ?
N2 C15 1.476(12) . ?
N2 C16 1.491(12) . ?
N2 C17 1.52(3) . ?
N2 C18 1.56(4) . ?
N2 H2 0.96(8) . ?
C2 C3 1.377(12) . ?
C2 C1 1.380(12) . ?
C3 C4 1.356(12) . ?
C3 H3 0.9300 . ?
C4 C5 1.408(12) . ?
C15 C14 1.369(13) . ?
C15 C10 1.393(12) . ?
C11 C12 1.367(13) . ?
C11 C10 1.391(13) . ?
C10 H10 0.9300 . ?
C5 C6 1.327(12) . ?
C5 H5 0.9300 . ?
C7 H7A 0.9600 . ?
C7 H7B 0.9600 . ?
C7 H7C 0.9600 . ?
C1 C6 1.405(13) . ?
C1 H1A 0.9300 . ?
C6 H6 0.9300 . ?
C14 C13 1.348(14) . ?
C14 H14 0.9300 . ?
C8 H8AA 0.9600 . ?
C8 H8AB 0.9600 . ?
C8 H8AC 0.9600 . ?
C16 H16A 0.9600 . ?
C16 H16B 0.9600 . ?
C16 H16C 0.9600 . ?
C12 C13 1.388(15) . ?
C12 H12 0.9300 . ?
C13 H13 0.9300 . ?
C18 H18A 0.9600 . ?
C18 H18B 0.9600 . ?
C18 H18C 0.9600 . ?
C9 H8BD 0.9600 . ?
C9 H8BE 0.9600 . ?
C9 H8BF 0.9600 . ?
C17 H18D 0.9600 . ?
C17 H18E 0.9600 . ?
C17 H18F 0.9600 . ?

loop_
_geom_torsion_atom_site_label_1
_geom_torsion_atom_site_label_2
_geom_torsion_atom_site_label_3
_geom_torsion_atom_site_label_4
_geom_torsion
_geom_torsion_site_symmetry_1
_geom_torsion_site_symmetry_2
_geom_torsion_site_symmetry_3
_geom_torsion_site_symmetry_4
_geom_torsion_publ_flag
C8 N1 C2 C3 80(2) . . . . ?
C7 N1 C2 C3 -53.1(11) . . . . ?
C9 N1 C2 C3 65.6(18) . . . . ?
C8 N1 C2 C1 -98(2) . . . . ?
C7 N1 C2 C1 128.7(8) . . . . ?
C9 N1 C2 C1 -112.6(18) . . . . ?
C1 C2 C3 C4 -1.3(13) . . . . ?
N1 C2 C3 C4 -179.4(8) . . . . ?
C2 C3 C4 C5 1.0(13) . . . . ?
C2 C3 C4 Cl5 179.4(6) . . . . ?
C16 N2 C15 C14 69.5(13) . . . . ?
C17 N2 C15 C14 -66.9(14) . . . . ?
C18 N2 C15 C14 -44.9(16) . . . . ?
C16 N2 C15 C10 -110.2(10) . . . . ?
C17 N2 C15 C10 113.3(12) . . . . ?
C18 N2 C15 C10 135.3(13) . . . . ?
C12 C11 C10 C15 2.7(14) . . . . ?
Cl6 C11 C10 C15 179.9(7) . . . . ?
C14 C15 C10 C11 -1.5(14) . . . . ?
N2 C15 C10 C11 178.2(8) . . . . ?
C3 C4 C5 C6 -0.6(14) . . . . ?
Cl5 C4 C5 C6 -179.0(8) . . . . ?
C3 C2 C1 C6 1.1(14) . . . . ?
N1 C2 C1 C6 179.3(9) . . . . ?
C4 C5 C6 C1 0.5(15) . . . . ?
C2 C1 C6 C5 -0.7(15) . . . . ?
C10 C15 C14 C13 -1.2(16) . . . . ?
N2 C15 C14 C13 179.1(11) . . . . ?
C10 C11 C12 C13 -1.1(15) . . . . ?
Cl6 C11 C12 C13 -178.3(8) . . . . ?
C15 C14 C13 C12 2.9(18) . . . . ?
C11 C12 C13 C14 -1.8(18) . . . . ?
